data_6000518
loop_
_publ_author_name
'Paulet, C.'
'Loiseau, T.'
'Ferey, G.'

_publ_section_title
;
 Hydrothermal synthesis (in water-dimethylformamide) and crystal structure
 of MIL-30, a new layered fluorinated gallium phosphate with
 1,3-diaminopropane and dimethylamine as templates
;
_journal_name_full 'Journal of Materials Chemistry'
_journal_page_first 1225
_journal_page_last 1229
_journal_paper_doi 10.1039/a909315j
_journal_volume 10
_journal_year 2000
_chemical_formula_sum 'C5 H19 F3 Ga3 N3 O12 P3'
_space_group_name_H-M_alt 'P 21 21 21'
_cell_angle_alpha 90.000
_cell_angle_beta 90.000
_cell_angle_gamma 90.000
_cell_length_a 8.8107
_cell_length_b 10.2258
_cell_length_c 20.9082
_cell_volume 1883.75
_cod_database_code 6000518

loop_
_atom_site_label
_atom_site_fract_x
_atom_site_fract_y
_atom_site_fract_z
? ? ? ?
